data_7008933
loop_
_publ_author_name
'Drew, Michael G. B.'
'Iveson, Peter B.'
'Hudson, Michael J.'
'Liljenzin, Jan Olov'
'Spjuth, Lena'
'Cordier, Pierre-Yves'
'Enarsson, \%Asa'
'Hill, Cl\'ement'
'Madic, Charles'

_publ_section_title
;
 Separation of americium(III) from europium(III) with tridentate
 heterocyclic nitrogen ligands and crystallographic studies of
 complexes formed by 2,2'&#x2236;6',2&#x2033;-terpyridine with the
 lanthanides
;
_journal_issue 5
_journal_name_full 'Journal of the Chemical Society, Dalton Transactions'
_journal_page_first 821
_journal_paper_doi 10.1039/a907077j
_journal_year 2000
_chemical_formula_sum 'C49 H39 N17 Nd2 O18'
_chemical_formula_weight 1442.45
_chemical_name_systematic
; 
 ? 
;
_space_group_IT_number 2
_symmetry_cell_setting triclinic
_symmetry_space_group_name_Hall '-P 1'
_symmetry_space_group_name_H-M 'P -1'
_atom_sites_solution_hydrogens geom
_atom_sites_solution_primary direct
_atom_sites_solution_secondary difmap
_audit_creation_method SHELXL-97
_cell_angle_alpha 106.576(10)
_cell_angle_beta 95.158(10)
_cell_angle_gamma 95.872(10)
_cell_formula_units_Z 2
_cell_length_a 11.189(14)
_cell_length_b 16.059(17)
_cell_length_c 16.320(17)
_cell_measurement_reflns_used all
_cell_measurement_temperature 298(2)
_cell_volume 2774(5)
_computing_cell_refinement XDS
_computing_data_collection 'XDS (Kabsch, 1991)'
_computing_data_reduction XDS
_computing_molecular_graphics PLATON(Spek,1994)
_computing_structure_refinement 'SHELXL-93 (Sheldrick, 1993)'
_computing_structure_solution 'SHELXS-86 (Sheldrick, 1990)'
_diffrn_ambient_temperature 298(2)
_diffrn_measurement_device 'Marresearch Image Plate'
_diffrn_measurement_method '95 frames at 2^o intervals, counting time 2 min.'
_diffrn_radiation_monochromator graphite
_diffrn_radiation_source 'fine-focus sealed tube'
_diffrn_radiation_type MoK\a
_diffrn_radiation_wavelength 0.71073
_diffrn_reflns_av_R_equivalents 0.0000
_diffrn_reflns_av_sigmaI/netI 0.0279
_diffrn_reflns_limit_h_max 13
_diffrn_reflns_limit_h_min 0
_diffrn_reflns_limit_k_max 19
_diffrn_reflns_limit_k_min -19
_diffrn_reflns_limit_l_max 19
_diffrn_reflns_limit_l_min -19
_diffrn_reflns_number 8908
_diffrn_reflns_theta_max 25.90
_diffrn_reflns_theta_min 2.42
_diffrn_standards_number n/a
_exptl_absorpt_coefficient_mu 1.940
_exptl_absorpt_correction_T_max 1.00
_exptl_absorpt_correction_T_min 0.38
_exptl_absorpt_correction_type 'DIFABS(Walker and Stuart, 1983)'
_exptl_crystal_density_diffrn 1.727
_exptl_crystal_density_method 'not measured'
_exptl_crystal_F_000 1432
_exptl_crystal_size_max 0.25
_exptl_crystal_size_mid 0.20
_exptl_crystal_size_min 0.20
_refine_diff_density_max 1.656
_refine_diff_density_min -2.125
_refine_diff_density_rms 0.186
_refine_ls_extinction_coef 0.0037(5)
_refine_ls_extinction_expression Fc^*^=kFc[1+0.001xFc^2^\l^3^/sin(2\q)]^-1/4^
_refine_ls_extinction_method SHELXL
_refine_ls_goodness_of_fit_ref 1.091
_refine_ls_hydrogen_treatment mixed
_refine_ls_matrix_type full
_refine_ls_number_parameters 763
_refine_ls_number_reflns 8908
_refine_ls_number_restraints 0
_refine_ls_restrained_S_all 1.091
_refine_ls_R_factor_all 0.0781
_refine_ls_R_factor_gt 0.0593
_refine_ls_shift/su_max 0.002
_refine_ls_shift/su_mean 0.000
_refine_ls_structure_factor_coef Fsqd
_refine_ls_weighting_details 'w=1/[\s^2^(Fo^2^)+(0.1184P)^2^+6.2023P] where P=(Fo^2^+2Fc^2^)/3'
_refine_ls_weighting_scheme calc
_refine_ls_wR_factor_gt 0.1617
_refine_ls_wR_factor_ref 0.1783
_reflns_number_gt 7076
_reflns_number_total 8908
_reflns_threshold_expression >2sigma(I)
_cod_data_source_file a907077j.txt
_cod_data_source_block 2-Nd
_cod_depositor_comments
;
The following automatic conversions were performed:

'_refine_ls_weighting_scheme' value 'calc
w=1/[\s^2^(Fo^2^)+(0.1184P)^2^+6.2023P] where P=(Fo^2^+2Fc^2^)/3' was
changed to 'calc'. New tag '_refine_ls_weighting_details' was
created. The value of the new tag was set to
'w=1/[\s^2^(Fo^2^)+(0.1184P)^2^+6.2023P] where P=(Fo^2^+2Fc^2^)/3'.

Automatic conversion script
Id: cif_fix_values 3143 2015-03-26 13:38:13Z robertas 
;
_cod_original_sg_symbol_H-M P-1
_cod_database_code 7008933

loop_
_symmetry_equiv_pos_as_xyz
'x, y, z'
'-x, -y, -z'

loop_
_atom_site_label
_atom_site_type_symbol
_atom_site_fract_x
_atom_site_fract_y
_atom_site_fract_z
_atom_site_U_iso_or_equiv
_atom_site_adp_type
_atom_site_occupancy
_atom_site_calc_flag
_atom_site_refinement_flags
_atom_site_disorder_assembly
_atom_site_disorder_group
Nd1 Nd 0.07222(3) 0.35642(2) 0.22511(2) 0.03384(15) Uani 1 d . . .
O11 O 0.1330(5) 0.5147(3) 0.3188(3) 0.0495(12) Uani 1 d . . .
N13 N 0.0693(6) 0.5508(4) 0.2742(4) 0.0479(16) Uani 1 d . . .
O12 O 0.0063(5) 0.5006(3) 0.2062(3) 0.0507(12) Uani 1 d . . .
O14 O 0.0708(8) 0.6308(4) 0.2941(4) 0.075(2) Uani 1 d . . .
O21 O 0.0820(6) 0.2011(3) 0.2419(4) 0.0562(14) Uani 1 d . . .
O22 O 0.1395(6) 0.2225(3) 0.1257(4) 0.0584(15) Uani 1 d . . .
N23 N 0.1289(8) 0.1719(4) 0.1736(5) 0.062(2) Uani 1 d . . .
O24 O 0.1657(11) 0.1011(4) 0.1545(5) 0.107(3) Uani 1 d . . .
N11 N 0.2173(6) 0.4345(4) 0.1432(4) 0.0501(15) Uani 1 d . . .
C12 C 0.3184(8) 0.4863(5) 0.1864(6) 0.059(2) Uani 1 d . . .
H12 H 0.3397 0.4878 0.2433 0.071 Uiso 1 calc R . .
C13 C 0.3929(10) 0.5376(7) 0.1516(9) 0.086(3) Uani 1 d . . .
H13 H 0.4631 0.5720 0.1832 0.103 Uiso 1 calc R . .
C14 C 0.3590(12) 0.5354(10) 0.0698(10) 0.115(5) Uani 1 d . . .
H14 H 0.4063 0.5696 0.0442 0.138 Uiso 1 calc R . .
C15 C 0.2558(11) 0.4835(9) 0.0232(8) 0.100(4) Uani 1 d . . .
H15 H 0.2348 0.4812 -0.0339 0.120 Uiso 1 calc R . .
C16 C 0.1826(8) 0.4342(5) 0.0620(5) 0.0536(19) Uani 1 d . . .
N21 N 0.0017(6) 0.3380(4) 0.0607(4) 0.0413(13) Uani 1 d . . .
C26 C 0.0686(8) 0.3811(5) 0.0157(5) 0.0499(18) Uani 1 d . . .
C24 C -0.0803(12) 0.3290(7) -0.1068(6) 0.081(3) Uani 1 d . . .
H24 H -0.1077 0.3255 -0.1634 0.097 Uiso 1 calc R . .
C25 C 0.0272(10) 0.3771(6) -0.0678(6) 0.070(3) Uani 1 d . . .
H25 H 0.0732 0.4075 -0.0974 0.083 Uiso 1 calc R . .
C22 C -0.1056(8) 0.2882(5) 0.0221(5) 0.0500(18) Uani 1 d . . .
C23 C -0.1501(9) 0.2843(5) -0.0610(5) 0.062(2) Uani 1 d . . .
H23 H -0.2251 0.2526 -0.0862 0.074 Uiso 1 calc R . .
N31 N -0.1267(6) 0.2534(4) 0.1545(4) 0.0484(15) Uani 1 d . . .
C32 C -0.1812(8) 0.2072(5) 0.2002(6) 0.0551(19) Uani 1 d . . .
H32 H -0.1517 0.2187 0.2580 0.066 Uiso 1 calc R . .
C33 C -0.2798(8) 0.1428(5) 0.1655(6) 0.057(2) Uani 1 d . . .
H33 H -0.3179 0.1136 0.1997 0.068 Uiso 1 calc R . .
C34 C -0.3193(9) 0.1237(6) 0.0802(6) 0.067(2) Uani 1 d . . .
H34 H -0.3832 0.0794 0.0546 0.081 Uiso 1 calc R . .
C35 C -0.2635(9) 0.1708(6) 0.0316(6) 0.062(2) Uani 1 d . . .
H35 H -0.2892 0.1580 -0.0269 0.075 Uiso 1 calc R . .
C36 C -0.1705(7) 0.2362(4) 0.0706(5) 0.0434(16) Uani 1 d . . .
N41 N -0.1052(6) 0.4025(4) 0.3164(4) 0.0443(13) Uani 1 d . . .
C42 C -0.2023(7) 0.4275(5) 0.2797(5) 0.0485(17) Uani 1 d . . .
H42 H -0.2044 0.4271 0.2225 0.058 Uiso 1 calc R . .
C43 C -0.2988(8) 0.4537(5) 0.3228(6) 0.058(2) Uani 1 d . . .
H43 H -0.3646 0.4709 0.2959 0.070 Uiso 1 calc R . .
C44 C -0.2941(8) 0.4534(6) 0.4067(6) 0.058(2) Uani 1 d . . .
H44 H -0.3578 0.4706 0.4377 0.069 Uiso 1 calc R . .
C45 C -0.1959(8) 0.4278(5) 0.4460(5) 0.0524(18) Uani 1 d . . .
H45 H -0.1921 0.4281 0.5032 0.063 Uiso 1 calc R . .
C46 C -0.1023(6) 0.4016(4) 0.3976(4) 0.0391(14) Uani 1 d . . .
N51 N 0.0989(5) 0.3583(3) 0.3883(3) 0.0373(12) Uani 1 d . . .
C52 C 0.0071(6) 0.3742(4) 0.4366(4) 0.0393(14) Uani 1 d . . .
C53 C 0.0136(8) 0.3644(5) 0.5193(5) 0.0514(18) Uani 1 d . . .
H53 H -0.0518 0.3734 0.5507 0.062 Uiso 1 calc R . .
C54 C 0.1161(9) 0.3416(6) 0.5537(5) 0.058(2) Uani 1 d . . .
H54 H 0.1218 0.3350 0.6086 0.070 Uiso 1 calc R . .
C55 C 0.2112(8) 0.3284(5) 0.5055(5) 0.0539(19) Uani 1 d . . .
H55 H 0.2830 0.3146 0.5284 0.065 Uiso 1 calc R . .
C56 C 0.1993(6) 0.3359(4) 0.4228(4) 0.0407(15) Uani 1 d . . .
N61 N 0.2853(6) 0.3332(4) 0.2920(4) 0.0463(14) Uani 1 d . . .
C62 C 0.2980(6) 0.3167(4) 0.3676(5) 0.0401(15) Uani 1 d . . .
C63 C 0.3981(8) 0.2805(6) 0.3913(6) 0.062(2) Uani 1 d . . .
H63 H 0.4055 0.2693 0.4443 0.075 Uiso 1 calc R . .
C64 C 0.4870(8) 0.2608(7) 0.3383(7) 0.073(3) Uani 1 d . . .
H64 H 0.5550 0.2380 0.3551 0.088 Uiso 1 calc R . .
C65 C 0.4710(8) 0.2764(7) 0.2597(8) 0.074(3) Uani 1 d . . .
H65 H 0.5273 0.2619 0.2210 0.088 Uiso 1 calc R . .
C66 C 0.3725(7) 0.3130(6) 0.2383(6) 0.059(2) Uani 1 d . . .
H66 H 0.3643 0.3247 0.1856 0.071 Uiso 1 calc R . .
Nd2 Nd -0.31941(3) -0.10176(2) 0.30324(2) 0.04189(16) Uani 1 d . . .
O31 O -0.3791(7) 0.0464(5) 0.4006(5) 0.0778(19) Uani 1 d . . .
O32 O -0.2131(5) 0.0552(4) 0.3445(4) 0.0604(15) Uani 1 d . . .
N33 N -0.2910(8) 0.0946(5) 0.3869(5) 0.0613(19) Uani 1 d . . .
O34 O -0.2776(8) 0.1749(5) 0.4130(6) 0.099(3) Uani 1 d . . .
O41 O -0.2579(6) -0.2468(4) 0.2087(4) 0.0602(15) Uani 1 d . . .
N43 N -0.2877(7) -0.2924(5) 0.2542(6) 0.065(2) Uani 1 d . . .
O42 O -0.3178(6) -0.2531(4) 0.3272(5) 0.0685(17) Uani 1 d . . .
O44 O -0.2874(9) -0.3724(5) 0.2344(7) 0.107(3) Uani 1 d . . .
O52 O -0.5324(5) -0.1414(4) 0.3379(4) 0.0592(14) Uani 1 d . . .
O51 O -0.4978(5) -0.2111(4) 0.2101(4) 0.0609(15) Uani 1 d . . .
O54 O -0.6764(5) -0.2338(5) 0.2494(5) 0.0767(19) Uani 1 d . . .
N53 N -0.5713(6) -0.1954(5) 0.2650(5) 0.0568(17) Uani 1 d . . .
O61 O -0.4325(6) -0.0265(5) 0.2186(5) 0.084(2) Uani 1 d . . .
N63 N -0.5297(7) -0.0381(5) 0.1712(5) 0.0652(19) Uani 1 d . . .
O62 O -0.6293(7) -0.0576(6) 0.1901(6) 0.095(2) Uani 1 d . . .
O64 O -0.5179(10) -0.0366(9) 0.0972(6) 0.155(5) Uani 1 d . . .
N81 N -0.0946(5) -0.1039(4) 0.3560(4) 0.0428(13) Uani 1 d . . .
C82 C -0.0637(6) -0.1142(4) 0.4326(5) 0.0450(16) Uani 1 d . . .
C83 C 0.0507(7) -0.1358(5) 0.4560(6) 0.060(2) Uani 1 d . . .
H83 H 0.0712 -0.1422 0.5102 0.072 Uiso 1 calc R . .
C84 C 0.1329(8) -0.1472(6) 0.3947(7) 0.071(3) Uani 1 d . . .
H84 H 0.2086 -0.1628 0.4073 0.086 Uiso 1 calc R . .
C85 C 0.1011(8) -0.1353(6) 0.3175(7) 0.064(2) Uani 1 d . . .
H85 H 0.1556 -0.1428 0.2771 0.076 Uiso 1 calc R . .
C86 C -0.0105(6) -0.1124(5) 0.2976(5) 0.0471(17) Uani 1 d . . .
C92 C -0.1548(7) -0.0993(4) 0.4951(5) 0.0433(16) Uani 1 d . . .
C93 C -0.1275(8) -0.0975(5) 0.5801(6) 0.0551(19) Uani 1 d . . .
H93 H -0.0514 -0.1078 0.5995 0.066 Uiso 1 calc R . .
C94 C -0.2134(9) -0.0802(6) 0.6357(6) 0.062(2) Uani 1 d . . .
H94 H -0.1961 -0.0788 0.6929 0.074 Uiso 1 calc R . .
C95 C -0.3264(9) -0.0649(6) 0.6049(6) 0.063(2) Uani 1 d . . .
H95 H -0.3856 -0.0515 0.6413 0.076 Uiso 1 calc R . .
C96 C -0.3484(9) -0.0700(6) 0.5199(6) 0.062(2) Uani 1 d . . .
H96 H -0.4252 -0.0623 0.4989 0.074 Uiso 1 calc R . .
N91 N -0.2646(6) -0.0858(4) 0.4643(4) 0.0512(15) Uani 1 d . . .
N71 N -0.1634(6) -0.0840(4) 0.1985(4) 0.0500(15) Uani 1 d . . .
C72 C -0.0470(7) -0.0956(4) 0.2156(5) 0.0506(18) Uani 1 d . . .
C73 C 0.0345(10) -0.0910(6) 0.1566(7) 0.075(3) Uani 1 d . . .
H73 H 0.1155 -0.0966 0.1691 0.090 Uiso 1 calc R . .
C74 C -0.0064(12) -0.0781(7) 0.0797(7) 0.086(3) Uani 1 d . . .
H74 H 0.0466 -0.0771 0.0391 0.103 Uiso 1 calc R . .
C75 C -0.1238(12) -0.0666(6) 0.0625(6) 0.076(3) Uani 1 d . . .
H75 H -0.1520 -0.0575 0.0108 0.091 Uiso 1 calc R . .
C76 C -0.1987(9) -0.0689(5) 0.1236(5) 0.060(2) Uani 1 d . . .
H76 H -0.2785 -0.0595 0.1128 0.072 Uiso 1 calc R . .
N100 N 0.4490(10) 0.5429(8) 0.4063(8) 0.106(4) Uani 1 d . . .
C101 C 0.4171(9) 0.6071(7) 0.4089(7) 0.068(2) Uani 1 d . . .
C102 C 0.3747(13) 0.6876(7) 0.4126(9) 0.099(4) Uani 1 d . . .
H10A H 0.3571 0.7149 0.4699 0.118 Uiso 1 calc R . .
H10B H 0.3025 0.6774 0.3727 0.118 Uiso 1 calc R . .
H10C H 0.4357 0.7254 0.3977 0.118 Uiso 1 calc R . .
N200 N -0.4185(11) 0.3592(8) 0.0899(8) 0.109(3) Uiso 1 d . . .
C201 C -0.4915(12) 0.3151(8) 0.0474(9) 0.087(3) Uiso 1 d . . .
C202 C -0.5879(16) 0.2532(12) -0.0061(12) 0.140(6) Uiso 1 d . . .
H20A H -0.6182 0.2747 -0.0520 0.168 Uiso 1 calc R . .
H20B H -0.6517 0.2449 0.0275 0.168 Uiso 1 calc R . .
H20C H -0.5586 0.1983 -0.0298 0.168 Uiso 1 calc R . .

loop_
_atom_site_aniso_label
_atom_site_aniso_U_11
_atom_site_aniso_U_22
_atom_site_aniso_U_33
_atom_site_aniso_U_23
_atom_site_aniso_U_13
_atom_site_aniso_U_12
Nd1 0.0424(2) 0.0320(2) 0.0265(2) 0.00810(13) 0.00341(15) 0.00490(14)
O11 0.064(3) 0.041(3) 0.046(3) 0.015(2) 0.008(3) 0.013(2)
N13 0.070(4) 0.037(3) 0.042(4) 0.014(3) 0.025(3) 0.011(3)
O12 0.070(3) 0.045(3) 0.040(3) 0.016(2) 0.005(3) 0.012(2)
O14 0.136(6) 0.033(3) 0.065(4) 0.017(3) 0.038(4) 0.019(3)
O21 0.073(4) 0.048(3) 0.046(3) 0.013(2) 0.000(3) 0.006(3)
O22 0.095(4) 0.043(3) 0.037(3) 0.007(2) 0.007(3) 0.021(3)
N23 0.104(6) 0.036(3) 0.040(4) 0.006(3) -0.010(4) 0.019(3)
O24 0.205(10) 0.051(4) 0.065(5) 0.008(3) 0.005(6) 0.056(5)
N11 0.059(4) 0.042(3) 0.048(4) 0.009(3) 0.016(3) 0.005(3)
C12 0.059(5) 0.052(4) 0.062(5) 0.012(4) 0.010(4) -0.002(4)
C13 0.068(6) 0.076(7) 0.116(10) 0.040(6) 0.016(6) -0.015(5)
C14 0.087(8) 0.148(12) 0.134(12) 0.090(10) 0.028(9) -0.022(8)
C15 0.088(8) 0.142(11) 0.093(8) 0.080(8) 0.017(7) -0.021(7)
C16 0.064(5) 0.054(4) 0.056(5) 0.028(4) 0.026(4) 0.012(4)
N21 0.056(3) 0.041(3) 0.030(3) 0.014(2) 0.007(3) 0.009(3)
C26 0.071(5) 0.046(4) 0.038(4) 0.019(3) 0.013(4) 0.011(4)
C24 0.130(9) 0.077(6) 0.034(5) 0.025(4) -0.013(5) -0.002(6)
C25 0.099(7) 0.070(6) 0.047(5) 0.028(4) 0.013(5) 0.010(5)
C22 0.065(5) 0.036(3) 0.045(4) 0.002(3) 0.008(4) 0.011(3)
C23 0.082(6) 0.051(4) 0.043(5) 0.007(3) -0.013(4) 0.005(4)
N31 0.065(4) 0.044(3) 0.032(3) 0.011(2) 0.002(3) -0.008(3)
C32 0.067(5) 0.044(4) 0.052(5) 0.011(3) 0.012(4) 0.001(4)
C33 0.065(5) 0.047(4) 0.058(5) 0.019(3) 0.003(4) -0.001(4)
C34 0.065(5) 0.057(5) 0.073(6) 0.020(4) 0.001(5) -0.019(4)
C35 0.076(6) 0.058(5) 0.043(5) 0.008(3) -0.007(4) -0.005(4)
C36 0.052(4) 0.025(3) 0.046(4) 0.006(3) -0.001(3) -0.005(3)
N41 0.052(3) 0.039(3) 0.039(3) 0.005(2) 0.005(3) 0.011(3)
C42 0.051(4) 0.055(4) 0.038(4) 0.010(3) 0.001(3) 0.012(3)
C43 0.055(4) 0.049(4) 0.071(6) 0.016(4) 0.007(4) 0.011(4)
C44 0.058(5) 0.060(5) 0.062(5) 0.020(4) 0.027(4) 0.016(4)
C45 0.061(5) 0.051(4) 0.049(4) 0.015(3) 0.017(4) 0.011(4)
C46 0.047(4) 0.030(3) 0.037(4) 0.007(2) 0.005(3) -0.003(3)
N51 0.047(3) 0.033(3) 0.028(3) 0.006(2) -0.002(2) 0.004(2)
C52 0.048(4) 0.035(3) 0.034(4) 0.009(3) 0.008(3) 0.004(3)
C53 0.068(5) 0.053(4) 0.034(4) 0.013(3) 0.012(4) 0.006(4)
C54 0.082(6) 0.065(5) 0.034(4) 0.022(3) 0.009(4) 0.015(4)
C55 0.061(5) 0.056(5) 0.045(5) 0.018(3) -0.008(4) 0.013(4)
C56 0.049(4) 0.037(3) 0.031(4) 0.004(3) -0.004(3) 0.009(3)
N61 0.055(3) 0.056(4) 0.029(3) 0.010(2) 0.006(3) 0.013(3)
C62 0.046(4) 0.028(3) 0.042(4) 0.009(3) -0.002(3) 0.000(3)
C63 0.054(5) 0.072(5) 0.064(6) 0.027(4) -0.008(4) 0.019(4)
C64 0.051(5) 0.085(7) 0.091(8) 0.033(5) 0.001(5) 0.028(5)
C65 0.051(5) 0.078(6) 0.090(8) 0.020(5) 0.008(5) 0.020(4)
C66 0.051(4) 0.078(6) 0.053(5) 0.021(4) 0.015(4) 0.023(4)
Nd2 0.0391(2) 0.0475(3) 0.0402(3) 0.01603(17) 0.00262(17) 0.00466(16)
O31 0.081(5) 0.096(5) 0.069(5) 0.030(4) 0.024(4) 0.040(4)
O32 0.063(3) 0.046(3) 0.064(4) 0.003(2) 0.005(3) 0.014(3)
N33 0.076(5) 0.060(4) 0.045(4) 0.008(3) -0.010(4) 0.028(4)
O34 0.114(6) 0.064(4) 0.103(6) -0.002(4) -0.017(5) 0.044(4)
O41 0.057(3) 0.053(3) 0.074(4) 0.022(3) 0.012(3) 0.008(3)
N43 0.063(4) 0.044(4) 0.079(6) 0.014(4) -0.012(4) -0.001(3)
O42 0.081(4) 0.064(4) 0.066(4) 0.035(3) -0.002(4) 0.002(3)
O44 0.138(8) 0.044(4) 0.132(8) 0.025(4) -0.006(6) 0.006(4)
O52 0.051(3) 0.075(4) 0.048(3) 0.014(3) 0.010(3) -0.001(3)
O51 0.041(3) 0.082(4) 0.053(3) 0.011(3) 0.006(3) 0.007(3)
O54 0.042(3) 0.099(5) 0.082(5) 0.025(4) 0.001(3) -0.008(3)
N53 0.044(4) 0.066(4) 0.063(5) 0.026(3) 0.003(3) 0.003(3)
O61 0.067(4) 0.093(5) 0.100(6) 0.062(4) -0.029(4) -0.015(4)
N63 0.068(5) 0.073(5) 0.055(5) 0.029(4) -0.006(4) -0.005(4)
O62 0.063(4) 0.128(7) 0.093(6) 0.033(5) 0.007(4) 0.017(4)
O64 0.118(7) 0.259(14) 0.078(6) 0.082(8) -0.023(6) -0.075(8)
N81 0.039(3) 0.036(3) 0.048(4) 0.006(2) 0.004(3) 0.003(2)
C82 0.044(4) 0.034(3) 0.049(4) 0.004(3) -0.004(3) 0.002(3)
C83 0.053(5) 0.054(5) 0.068(6) 0.012(4) -0.011(4) 0.018(4)
C84 0.045(4) 0.061(5) 0.098(8) 0.006(5) -0.004(5) 0.020(4)
C85 0.049(4) 0.061(5) 0.072(6) 0.002(4) 0.011(4) 0.016(4)
C86 0.037(3) 0.045(4) 0.050(4) -0.002(3) 0.006(3) 0.007(3)
C92 0.050(4) 0.034(3) 0.044(4) 0.009(3) -0.001(3) 0.005(3)
C93 0.056(5) 0.050(4) 0.056(5) 0.016(3) -0.010(4) 0.005(3)
C94 0.080(6) 0.054(5) 0.049(5) 0.016(4) 0.003(4) 0.001(4)
C95 0.073(6) 0.064(5) 0.054(5) 0.017(4) 0.017(4) 0.007(4)
C96 0.063(5) 0.080(6) 0.053(5) 0.029(4) 0.017(4) 0.020(4)
N91 0.054(4) 0.058(4) 0.045(4) 0.019(3) 0.006(3) 0.012(3)
N71 0.064(4) 0.038(3) 0.045(4) 0.007(2) 0.016(3) -0.001(3)
C72 0.058(4) 0.032(3) 0.057(5) 0.002(3) 0.022(4) 0.004(3)
C73 0.072(6) 0.070(6) 0.086(7) 0.018(5) 0.038(5) 0.011(5)
C74 0.116(9) 0.078(7) 0.081(8) 0.030(5) 0.062(7) 0.027(6)
C75 0.124(9) 0.066(6) 0.042(5) 0.015(4) 0.031(6) 0.017(6)
C76 0.076(6) 0.055(5) 0.045(5) 0.010(3) 0.011(4) 0.003(4)
N100 0.089(7) 0.120(9) 0.094(8) 0.001(6) -0.008(5) 0.052(7)
C101 0.055(5) 0.079(6) 0.067(6) 0.014(5) 0.010(4) 0.009(5)
C102 0.129(10) 0.069(7) 0.096(9) 0.038(6) -0.028(8) 0.002(7)

loop_
_atom_type_symbol
_atom_type_description
_atom_type_scat_dispersion_real
_atom_type_scat_dispersion_imag
_atom_type_scat_source
C C 0.0033 0.0016 'International Tables Vol C Tables 4.2.6.8 and 6.1.1.4'
H H 0.0000 0.0000 'International Tables Vol C Tables 4.2.6.8 and 6.1.1.4'
N N 0.0061 0.0033 'International Tables Vol C Tables 4.2.6.8 and 6.1.1.4'
O O 0.0106 0.0060 'International Tables Vol C Tables 4.2.6.8 and 6.1.1.4'
Nd Nd -0.1943 3.0179 'International Tables Vol C Tables 4.2.6.8 and 6.1.1.4'

loop_
_geom_angle_atom_site_label_1
_geom_angle_atom_site_label_2
_geom_angle_atom_site_label_3
_geom_angle
_geom_angle_site_symmetry_1
_geom_angle_site_symmetry_3
_geom_angle_publ_flag
O22 Nd1 O11 146.5(2) . . ?
O22 Nd1 O12 134.37(18) . . ?
O11 Nd1 O12 49.67(18) . . ?
O22 Nd1 N31 75.2(2) . . ?
O11 Nd1 N31 137.2(2) . . ?
O12 Nd1 N31 98.2(2) . . ?
O22 Nd1 O21 49.89(19) . . ?
O11 Nd1 O21 137.00(19) . . ?
O12 Nd1 O21 166.0(2) . . ?
N31 Nd1 O21 69.2(2) . . ?
O22 Nd1 N41 140.6(2) . . ?
O11 Nd1 N41 72.15(18) . . ?
O12 Nd1 N41 69.65(18) . . ?
N31 Nd1 N41 69.9(2) . . ?
O21 Nd1 N41 99.56(19) . . ?
O22 Nd1 N11 81.0(2) . . ?
O11 Nd1 N11 72.50(19) . . ?
O12 Nd1 N11 66.0(2) . . ?
N31 Nd1 N11 124.9(2) . . ?
O21 Nd1 N11 125.7(2) . . ?
N41 Nd1 N11 134.64(19) . . ?
O22 Nd1 N61 71.2(2) . . ?
O11 Nd1 N61 83.81(19) . . ?
O12 Nd1 N61 127.55(19) . . ?
N31 Nd1 N61 134.3(2) . . ?
O21 Nd1 N61 65.54(19) . . ?
N41 Nd1 N61 123.5(2) . . ?
N11 Nd1 N61 79.3(2) . . ?
O22 Nd1 N51 112.79(19) . . ?
O11 Nd1 N51 71.63(17) . . ?
O12 Nd1 N51 112.40(16) . . ?
N31 Nd1 N51 106.06(18) . . ?
O21 Nd1 N51 67.58(17) . . ?
N41 Nd1 N51 62.19(19) . . ?
N11 Nd1 N51 129.0(2) . . ?
N61 Nd1 N51 61.90(18) . . ?
O22 Nd1 N21 67.82(19) . . ?
O11 Nd1 N21 114.64(17) . . ?
O12 Nd1 N21 69.24(17) . . ?
N31 Nd1 N21 62.67(18) . . ?
O21 Nd1 N21 107.93(17) . . ?
N41 Nd1 N21 109.6(2) . . ?
N11 Nd1 N21 62.4(2) . . ?
N61 Nd1 N21 126.89(18) . . ?
N51 Nd1 N21 168.54(18) . . ?
N13 O11 Nd1 97.8(4) . . ?
O14 N13 O11 121.9(7) . . ?
O14 N13 O12 121.3(7) . . ?
O11 N13 O12 116.7(6) . . ?
N13 O12 Nd1 95.8(4) . . ?
N23 O21 Nd1 95.3(4) . . ?
N23 O22 Nd1 98.2(4) . . ?
O24 N23 O21 122.8(8) . . ?
O24 N23 O22 120.9(8) . . ?
O21 N23 O22 116.3(6) . . ?
C12 N11 C16 118.8(7) . . ?
C12 N11 Nd1 119.7(6) . . ?
C16 N11 Nd1 120.7(5) . . ?
N11 C12 C13 123.9(10) . . ?
C14 C13 C12 116.9(10) . . ?
C13 C14 C15 121.1(10) . . ?
C14 C15 C16 119.7(12) . . ?
N11 C16 C15 119.5(9) . . ?
N11 C16 C26 119.2(6) . . ?
C15 C16 C26 121.3(9) . . ?
C22 N21 C26 119.8(7) . . ?
C22 N21 Nd1 119.4(5) . . ?
C26 N21 Nd1 120.8(5) . . ?
N21 C26 C25 120.8(8) . . ?
N21 C26 C16 116.5(7) . . ?
C25 C26 C16 122.7(7) . . ?
C25 C24 C23 119.3(9) . . ?
C24 C25 C26 120.3(9) . . ?
N21 C22 C23 120.6(8) . . ?
N21 C22 C36 118.1(7) . . ?
C23 C22 C36 121.3(8) . . ?
C22 C23 C24 119.2(9) . . ?
C32 N31 C36 118.0(7) . . ?
C32 N31 Nd1 118.4(6) . . ?
C36 N31 Nd1 123.2(5) . . ?
N31 C32 C33 123.0(8) . . ?
C34 C33 C32 118.2(8) . . ?
C33 C34 C35 119.5(8) . . ?
C36 C35 C34 119.4(9) . . ?
N31 C36 C35 121.7(7) . . ?
N31 C36 C22 115.9(6) . . ?
C35 C36 C22 122.2(8) . . ?
C46 N41 C42 118.9(6) . . ?
C46 N41 Nd1 122.1(5) . . ?
C42 N41 Nd1 119.1(5) . . ?
N41 C42 C43 123.1(7) . . ?
C44 C43 C42 117.5(8) . . ?
C43 C44 C45 120.7(8) . . ?
C44 C45 C46 118.3(7) . . ?
N41 C46 C45 121.6(7) . . ?
N41 C46 C52 117.5(6) . . ?
C45 C46 C52 120.9(6) . . ?
C56 N51 C52 118.3(6) . . ?
C56 N51 Nd1 120.8(4) . . ?
C52 N51 Nd1 120.6(4) . . ?
N51 C52 C53 121.5(7) . . ?
N51 C52 C46 117.2(6) . . ?
C53 C52 C46 121.3(7) . . ?
C54 C53 C52 119.7(7) . . ?
C53 C54 C55 118.7(7) . . ?
C54 C55 C56 119.7(8) . . ?
N51 C56 C55 122.1(7) . . ?
N51 C56 C62 117.3(6) . . ?
C55 C56 C62 120.6(7) . . ?
C62 N61 C66 118.6(7) . . ?
C62 N61 Nd1 120.6(5) . . ?
C66 N61 Nd1 118.1(5) . . ?
N61 C62 C63 120.3(8) . . ?
N61 C62 C56 117.3(6) . . ?
C63 C62 C56 122.4(7) . . ?
C64 C63 C62 121.6(9) . . ?
C65 C64 C63 117.3(8) . . ?
C66 C65 C64 119.9(10) . . ?
C65 C66 N61 122.2(9) . . ?
O61 Nd2 O32 73.4(2) . . ?
O61 Nd2 O52 80.8(2) . . ?
O32 Nd2 O52 123.18(19) . . ?
O61 Nd2 O51 72.0(2) . . ?
O32 Nd2 O51 145.3(2) . . ?
O52 Nd2 O51 49.80(19) . . ?
O61 Nd2 O42 141.0(2) . . ?
O32 Nd2 O42 145.6(2) . . ?
O52 Nd2 O42 75.2(2) . . ?
O51 Nd2 O42 69.1(2) . . ?
O61 Nd2 N91 136.7(3) . . ?
O32 Nd2 N91 83.9(2) . . ?
O52 Nd2 N91 81.9(2) . . ?
O51 Nd2 N91 122.2(2) . . ?
O42 Nd2 N91 69.4(2) . . ?
O61 Nd2 N81 137.2(2) . . ?
O32 Nd2 N81 72.51(19) . . ?
O52 Nd2 N81 140.4(2) . . ?
O51 Nd2 N81 137.56(19) . . ?
O42 Nd2 N81 76.1(2) . . ?
N91 Nd2 N81 62.8(2) . . ?
O61 Nd2 O41 112.5(3) . . ?
O32 Nd2 O41 130.6(2) . . ?
O52 Nd2 O41 105.9(2) . . ?
O51 Nd2 O41 65.7(2) . . ?
O42 Nd2 O41 48.6(2) . . ?
N91 Nd2 O41 110.3(2) . . ?
N81 Nd2 O41 73.29(19) . . ?
O61 Nd2 N71 80.5(3) . . ?
O32 Nd2 N71 68.66(19) . . ?
O52 Nd2 N71 153.2(2) . . ?
O51 Nd2 N71 105.8(2) . . ?
O42 Nd2 N71 109.0(2) . . ?
N91 Nd2 N71 124.7(2) . . ?
N81 Nd2 N71 63.5(2) . . ?
O41 Nd2 N71 64.52(19) . . ?
O61 Nd2 O31 68.0(3) . . ?
O32 Nd2 O31 48.9(2) . . ?
O52 Nd2 O31 74.7(2) . . ?
O51 Nd2 O31 115.0(2) . . ?
O42 Nd2 O31 131.3(2) . . ?
N91 Nd2 O31 69.2(2) . . ?
N81 Nd2 O31 106.0(2) . . ?
O41 Nd2 O31 179.3(2) . . ?
N71 Nd2 O31 115.2(2) . . ?
N33 O31 Nd2 94.9(5) . . ?
N33 O32 Nd2 99.5(5) . . ?
O34 N33 O31 123.7(9) . . ?
O34 N33 O32 120.1(9) . . ?
O31 N33 O32 116.3(7) . . ?
N43 O41 Nd2 96.9(5) . . ?
O41 N43 O44 124.2(10) . . ?
O41 N43 O42 116.9(7) . . ?
O44 N43 O42 118.9(9) . . ?
N43 O42 Nd2 96.9(5) . . ?
N53 O52 Nd2 96.5(4) . . ?
N53 O51 Nd2 96.2(5) . . ?
O54 N53 O51 121.4(8) . . ?
O54 N53 O52 121.1(7) . . ?
O51 N53 O52 117.4(6) . . ?
N63 O61 Nd2 139.6(6) . . ?
O64 N63 O62 120.2(9) . . ?
O64 N63 O61 125.3(8) . . ?
O62 N63 O61 114.1(9) . . ?
C82 N81 C86 119.1(6) . . ?
C82 N81 Nd2 120.4(5) . . ?
C86 N81 Nd2 119.2(5) . . ?
N81 C82 C83 122.3(8) . . ?
N81 C82 C92 117.0(6) . . ?
C83 C82 C92 120.7(8) . . ?
C84 C83 C82 117.7(9) . . ?
C85 C84 C83 119.5(8) . . ?
C84 C85 C86 121.2(9) . . ?
C85 C86 N81 120.2(8) . . ?
C85 C86 C72 122.9(8) . . ?
N81 C86 C72 116.9(6) . . ?
N91 C92 C93 121.9(7) . . ?
N91 C92 C82 116.0(7) . . ?
C93 C92 C82 122.2(7) . . ?
C94 C93 C92 119.8(8) . . ?
C93 C94 C95 118.9(9) . . ?
C96 C95 C94 118.3(9) . . ?
N91 C96 C95 123.7(9) . . ?
C92 N91 C96 117.4(7) . . ?
C92 N91 Nd2 121.4(5) . . ?
C96 N91 Nd2 121.0(6) . . ?
C76 N71 C72 118.6(7) . . ?
C76 N71 Nd2 120.7(6) . . ?
C72 N71 Nd2 120.5(5) . . ?
N71 C72 C73 120.2(9) . . ?
N71 C72 C86 117.7(6) . . ?
C73 C72 C86 122.1(8) . . ?
C74 C73 C72 119.2(10) . . ?
C75 C74 C73 120.6(9) . . ?
C74 C75 C76 117.8(10) . . ?
N71 C76 C75 123.6(10) . . ?
N100 C101 C102 178.9(13) . . ?
N200 C201 C202 176.8(18) . . ?

loop_
_geom_bond_atom_site_label_1
_geom_bond_atom_site_label_2
_geom_bond_distance
_geom_bond_site_symmetry_2
_geom_bond_publ_flag
Nd1 O22 2.526(5) . ?
Nd1 O11 2.550(6) . ?
Nd1 O12 2.591(6) . ?
Nd1 N31 2.592(7) . ?
Nd1 O21 2.598(6) . ?
Nd1 N41 2.630(6) . ?
Nd1 N11 2.631(6) . ?
Nd1 N61 2.638(7) . ?
Nd1 N51 2.645(6) . ?
Nd1 N21 2.651(6) . ?
O11 N13 1.268(9) . ?
N13 O14 1.230(8) . ?
N13 O12 1.269(9) . ?
O21 N23 1.263(9) . ?
O22 N23 1.283(9) . ?
N23 O24 1.215(10) . ?
N11 C12 1.342(11) . ?
N11 C16 1.345(11) . ?
C12 C13 1.381(13) . ?
C13 C14 1.344(18) . ?
C14 C15 1.375(19) . ?
C15 C16 1.393(11) . ?
C16 C26 1.470(12) . ?
N21 C22 1.363(10) . ?
N21 C26 1.365(9) . ?
C26 C25 1.379(13) . ?
C24 C25 1.357(15) . ?
C24 C23 1.407(14) . ?
C22 C23 1.383(12) . ?
C22 C36 1.486(11) . ?
N31 C32 1.336(10) . ?
N31 C36 1.351(10) . ?
C32 C33 1.388(11) . ?
C33 C34 1.358(13) . ?
C34 C35 1.388(13) . ?
C35 C36 1.366(11) . ?
N41 C46 1.326(9) . ?
N41 C42 1.345(10) . ?
C42 C43 1.378(11) . ?
C43 C44 1.367(13) . ?
C44 C45 1.379(12) . ?
C45 C46 1.395(10) . ?
C46 C52 1.492(10) . ?
N51 C56 1.339(9) . ?
N51 C52 1.351(9) . ?
C52 C53 1.400(10) . ?
C53 C54 1.360(12) . ?
C54 C55 1.377(12) . ?
C55 C56 1.384(11) . ?
C56 C62 1.488(11) . ?
N61 C62 1.333(9) . ?
N61 C66 1.372(10) . ?
C62 C63 1.388(11) . ?
C63 C64 1.378(14) . ?
C64 C65 1.376(15) . ?
C65 C66 1.364(13) . ?
Nd2 O61 2.434(7) . ?
Nd2 O32 2.548(6) . ?
Nd2 O52 2.559(6) . ?
Nd2 O51 2.567(6) . ?
Nd2 O42 2.571(7) . ?
Nd2 N91 2.577(7) . ?
Nd2 N81 2.591(7) . ?
Nd2 O41 2.598(6) . ?
Nd2 N71 2.600(6) . ?
Nd2 O31 2.644(7) . ?
O31 N33 1.266(11) . ?
O32 N33 1.268(9) . ?
N33 O34 1.226(10) . ?
O41 N43 1.227(10) . ?
N43 O44 1.232(10) . ?
N43 O42 1.272(11) . ?
O52 N53 1.264(9) . ?
O51 N53 1.261(9) . ?
O54 N53 1.239(9) . ?
O61 N63 1.241(10) . ?
N63 O64 1.218(11) . ?
N63 O62 1.233(11) . ?
N81 C82 1.328(10) . ?
N81 C86 1.388(9) . ?
C82 C83 1.408(11) . ?
C82 C92 1.495(11) . ?
C83 C84 1.405(15) . ?
C84 C85 1.349(15) . ?
C85 C86 1.375(12) . ?
C86 C72 1.470(12) . ?
C92 N91 1.347(10) . ?
C92 C93 1.384(12) . ?
C93 C94 1.375(13) . ?
C94 C95 1.390(14) . ?
C95 C96 1.364(13) . ?
C96 N91 1.355(11) . ?
N71 C76 1.347(12) . ?
N71 C72 1.351(11) . ?
C72 C73 1.396(12) . ?
C73 C74 1.377(16) . ?
C74 C75 1.360(17) . ?
C75 C76 1.365(13) . ?
N100 C101 1.115(14) . ?
C101 C102 1.410(16) . ?
N200 C201 1.071(15) . ?
C201 C202 1.42(2) . ?
